data_2012502
loop_
_publ_author_name
'Kooijman, Huub'
'Spek, Anthony L.'
'Albada, Gerard A. van'
'Reedijk, Jan'

_publ_section_title
<i>catena</i>-Poly[[dicyanamido(5,5'-dimethyl-2,2'-bipyridine-\k^2^<i>N</i>,<i>N</i>')copper(II)]-\m-dicyanamido-\k^2^<i>N</i>^1^:<i>N</i>^5^]
_journal_issue 2
_journal_name_full 'Acta Crystallographica Section C'
_journal_page_first m124
_journal_page_last m126
_journal_paper_doi 10.1107/S0108270101021515
_journal_volume 58
_journal_year 2002
_chemical_formula_iupac '[Cu (C2 N3)2 (C12 H12 N2)]'
_chemical_formula_moiety 'C16 H12 Cu N8'
_chemical_formula_structural 'Cu 2+ , 2C2 N3 1- , C12 H12 N2'
_chemical_formula_sum 'C16 H12 Cu N8'
_chemical_formula_weight 379.89
_chemical_name_systematic
;
catena-Poly[[dicyanamido(5,5'-dimethyl-2,2'-bipyridine-N,N')copper(II)]-\m-
dicyanamido-N^1^:N^5^]
;
_space_group_IT_number 14
_symmetry_cell_setting monoclinic
_symmetry_space_group_name_Hall '-P 2ybc'
_symmetry_space_group_name_H-M 'P 1 21/c 1'
_atom_sites_solution_hydrogens geom
_atom_sites_solution_primary direct
_atom_sites_solution_secondary difmap
_cell_angle_alpha 90
_cell_angle_beta 104.175(10)
_cell_angle_gamma 90
_cell_formula_units_Z 4
_cell_length_a 7.5297(10)
_cell_length_b 23.628(3)
_cell_length_c 9.2916(10)
_cell_measurement_reflns_used 569
_cell_measurement_temperature 150
_cell_measurement_theta_max 25.0
_cell_measurement_theta_min 2.0
_cell_volume 1602.8(3)
_computing_cell_refinement 'DENZO (Otwinowski & Minor, 1997)'
_computing_data_collection 'COLLECT (Nonius, 1998)'
_computing_data_reduction DENZO
_computing_molecular_graphics 'PLATON (Spek, 2001)'
_computing_publication_material PLATON
_computing_structure_refinement 'SHELXL97 (Sheldrick, 1997)'
_computing_structure_solution 'SHELXS86 (Sheldrick, 1990)'
_diffrn_ambient_temperature 150
_diffrn_detector_area_resol_mean 18.4
_diffrn_measured_fraction_theta_full 1.00
_diffrn_measured_fraction_theta_max 1.00
_diffrn_measurement_device_type 'Nonius KappaCCD area-detector'
_diffrn_measurement_method '\f scans, and \w scans with \k offset'
_diffrn_radiation_monochromator graphite
_diffrn_radiation_source 'rotating anode'
_diffrn_radiation_type MoK\a
_diffrn_radiation_wavelength .71073
_diffrn_reflns_av_R_equivalents .055
_diffrn_reflns_av_sigmaI/netI .027
_diffrn_reflns_limit_h_max 9
_diffrn_reflns_limit_h_min -9
_diffrn_reflns_limit_k_max 30
_diffrn_reflns_limit_k_min -30
_diffrn_reflns_limit_l_max 12
_diffrn_reflns_limit_l_min -12
_diffrn_reflns_number 29951
_diffrn_reflns_reduction_process
;
 ?
;
_diffrn_reflns_theta_full 27.43
_diffrn_reflns_theta_max 27.43
_diffrn_reflns_theta_min 1.72
_diffrn_standards_number 0
_exptl_absorpt_coefficient_mu 1.380
_exptl_absorpt_correction_type none
_exptl_crystal_colour blue
_exptl_crystal_density_diffrn 1.574
_exptl_crystal_density_meas ?
_exptl_crystal_density_method 'not measured'
_exptl_crystal_description block
_exptl_crystal_F_000 772
_exptl_crystal_size_max .3
_exptl_crystal_size_mid .2
_exptl_crystal_size_min .2
_refine_diff_density_max .33
_refine_diff_density_min -.43
_refine_ls_extinction_method none
_refine_ls_goodness_of_fit_ref 1.058
_refine_ls_hydrogen_treatment constr
_refine_ls_matrix_type full
_refine_ls_number_parameters 228
_refine_ls_number_reflns 3647
_refine_ls_number_restraints 0
_refine_ls_restrained_S_all 1.058
_refine_ls_R_factor_all .034
_refine_ls_R_factor_gt .027
_refine_ls_shift/su_max .001
_refine_ls_shift/su_mean .000
_refine_ls_structure_factor_coef Fsqd
_refine_ls_weighting_details 'w = 1/[\s^2^(F~o~^2^)+(0.0312P)^2^+1.15P] where P=(F~o~^2^+2Fc^2^)/3'
_refine_ls_weighting_scheme calc
_refine_ls_wR_factor_gt .070
_refine_ls_wR_factor_ref .073
_reflns_number_gt 3199
_reflns_number_total 3647
_reflns_threshold_expression I>2\s(I)
_cod_data_source_file gg1091.cif
_cod_data_source_block I
_cod_depositor_comments
;
The following automatic conversions were performed:
'_symmetry_cell_setting' value 'Monoclinic' changed to 'monoclinic'
according to '/home/saulius/struct/CIF-dictionaries/cif_core.dic'
dictionary named 'cif_core.dic' version 2.4.1 from 2010-06-29.

Automatic conversion script
Id: cif_fix_enum 1527 2010-12-29 10:47:43Z saulius 

The following automatic conversions were performed:

'_symmetry_cell_setting' value 'Monoclinic' changed to 'monoclinic'
according to /home/saulius/struct/CIF-dictionaries/cif_core.dic
dictionary named 'cif_core.dic' version 2.4.1 from 2010-06-29.

Automatic conversion script
Id: cif_fix_values 1715 2011-07-08 13:25:40Z adriana 

The following automatic conversions were performed:

'_exptl_crystal_density_meas' value 'not measured' was changed to '?'
- the value is perceived as not measured.

Automatic conversion script
Id: cif_fix_values 3008 2015-01-20 13:52:24Z robertas 
;
_cod_original_sg_symbol_H-M 'P 21/c'
_cod_database_code 2012502
_cod_database_fobs_code 2012502

loop_
_symmetry_equiv_pos_as_xyz
x,y,z
-x,1/2+y,1/2-z
-x,-y,-z
x,1/2-y,1/2+z

loop_
_atom_site_aniso_label
_atom_site_aniso_U_11
_atom_site_aniso_U_22
_atom_site_aniso_U_33
_atom_site_aniso_U_12
_atom_site_aniso_U_13
_atom_site_aniso_U_23
Cu1 .01690(10) .01510(10) .01670(10) .00120(10) -.00030(10) -.00030(10)
N1 .0496(11) .0193(8) .0231(8) -.0004(8) -.0054(8) -.0013(6)
N2 .0753(15) .0269(10) .0282(10) -.0143(10) .0112(9) -.0022(8)
N3 .0265(8) .0185(8) .0225(8) .0004(6) .0009(6) .0001(6)
N4 .0159(7) .0310(9) .0193(7) -.0005(6) .0008(6) .0022(6)
N5 .0201(8) .0232(8) .0286(8) -.0016(6) .0057(7) .0001(6)
N6 .0189(8) .0225(8) .0224(8) .0009(6) .0028(6) .0017(6)
N11 .0172(7) .0165(7) .0175(7) -.0001(6) .0016(6) .0010(6)
N21 .0177(7) .0161(7) .0177(7) .0006(6) .0038(6) .0003(5)
C1 .0277(10) .0242(10) .0181(9) .0024(8) .0022(7) -.0012(7)
C2 .0217(9) .0169(9) .0216(9) .0030(7) .0021(7) .0031(7)
C3 .0188(8) .0137(8) .0198(8) .0006(7) -.0010(7) -.0009(6)
C4 .0223(9) .0134(8) .0156(8) -.0016(7) .0053(7) .0002(6)
C12 .0197(8) .0171(8) .0208(8) .0004(7) .0038(7) -.0006(7)
C13 .0197(9) .0182(9) .0237(9) .0019(7) .0071(7) .0043(7)
C14 .0261(10) .0263(10) .0203(9) .0052(8) .0008(7) .0051(7)
C15 .0267(10) .0215(9) .0196(9) .0015(7) -.0002(7) -.0005(7)
C16 .0181(8) .0169(8) .0179(8) -.0007(7) .0040(7) .0006(6)
C17 .0289(10) .0204(9) .0284(10) .0055(8) .0068(8) .0047(7)
C22 .0212(9) .0169(8) .0194(8) .0018(7) .0035(7) .0026(7)
C23 .0235(9) .0164(8) .0223(9) -.0005(7) .0071(7) .0015(7)
C24 .0265(9) .0182(9) .0215(9) -.0019(7) .0066(7) -.0030(7)
C25 .0232(9) .0212(9) .0182(8) -.0008(7) .0018(7) .0007(7)
C26 .0175(8) .0175(8) .0192(8) -.0006(7) .0035(7) .0015(6)
C27 .0346(11) .0174(9) .0258(10) .0035(8) .0049(8) .0016(7)

loop_
_atom_site_label
_atom_site_fract_x
_atom_site_fract_y
_atom_site_fract_z
_atom_site_U_iso_or_equiv
_atom_site_thermal_displace_type
_atom_site_calc_flag
_atom_site_refinement_flags
_atom_site_occupancy
_atom_site_type_symbol
Cu1 .92344(3) .111890(10) .34920(2) .01700(10) Uani . . 1.000 Cu
N1 1.1136(3) .24195(7) .68048(19) .0332(5) Uani . . 1.000 N
N2 1.1965(3) .34243(8) .6909(2) .0437(7) Uani . . 1.000 N
N3 .9725(2) .18147(6) .47044(17) .0234(5) Uani . . 1.000 N
N4 .4737(2) .06293(7) .59410(16) .0227(4) Uani . . 1.000 N
N5 .7275(2) .07599(7) .47291(18) .0240(5) Uani . . 1.000 N
N6 1.1490(2) .07578(6) .46986(17) .0217(5) Uani . . 1.000 N
N11 .74664(19) .15045(6) .17939(16) .0175(4) Uani . . 1.000 N
N21 .8693(2) .04704(6) .20603(15) .0173(4) Uani . . 1.000 N
C1 1.1558(3) .29573(8) .6772(2) .0239(6) Uani . . 1.000 C
C2 1.0395(2) .21286(7) .5632(2) .0206(5) Uani . . 1.000 C
C3 .6026(2) .07021(7) .52289(19) .0184(5) Uani . . 1.000 C
C4 1.3033(2) .07041(7) .52202(18) .0170(5) Uani . . 1.000 C
C12 .6974(2) .20507(7) .1739(2) .0194(5) Uani . . 1.000 C
C13 .5775(2) .22947(7) .0515(2) .0202(5) Uani . . 1.000 C
C14 .5050(3) .19421(8) -.0675(2) .0251(6) Uani . . 1.000 C
C15 .5569(3) .13790(8) -.0644(2) .0236(5) Uani . . 1.000 C
C16 .6803(2) .11705(7) .06041(19) .0177(5) Uani . . 1.000 C
C17 .5322(3) .29145(8) .0486(2) .0259(6) Uani . . 1.000 C
C22 .9354(2) -.00544(7) .23325(19) .0194(5) Uani . . 1.000 C
C23 .8893(2) -.04947(7) .1314(2) .0205(5) Uani . . 1.000 C
C24 .7712(3) -.03694(8) -.0053(2) .0219(5) Uani . . 1.000 C
C25 .7002(2) .01720(8) -.0337(2) .0214(5) Uani . . 1.000 C
C26 .7502(2) .05849(7) .07514(19) .0182(5) Uani . . 1.000 C
C27 .9657(3) -.10791(7) .1700(2) .0264(6) Uani . . 1.000 C
H12 .74670 .22830 .25770 .0230 Uiso calc R 1.000 H
H14 .41910 .20880 -.15180 .0300 Uiso calc R 1.000 H
H15 .50850 .11390 -.14670 .0280 Uiso calc R 1.000 H
H17A .54530 .30800 -.04500 .0390 Uiso calc R 1.000 H
H17B .61600 .31050 .13200 .0390 Uiso calc R 1.000 H
H17C .40590 .29630 .05690 .0390 Uiso calc R 1.000 H
H22 1.01770 -.01300 .32640 .0230 Uiso calc R 1.000 H
H24 .73920 -.06550 -.07910 .0260 Uiso calc R 1.000 H
H25 .61840 .02590 -.12630 .0260 Uiso calc R 1.000 H
H27A 1.06520 -.10620 .26040 .0400 Uiso calc R 1.000 H
H27B 1.01300 -.12270 .08810 .0400 Uiso calc R 1.000 H
H27C .86860 -.13290 .18650 .0400 Uiso calc R 1.000 H

loop_
_atom_type_symbol
_atom_type_description
_atom_type_scat_dispersion_real
_atom_type_scat_dispersion_imag
_atom_type_scat_source
N N .0061 .0033 'International Tables Vol C Tables 4.2.6.8 and 6.1.1.4'
Cu Cu .3201 1.2651 'International Tables Vol C Tables 4.2.6.8 and 6.1.1.4'
H H .0000 .0000 'International Tables Vol C Tables 4.2.6.8 and 6.1.1.4'
C C .0033 .0016 'International Tables Vol C Tables 4.2.6.8 and 6.1.1.4'

loop_
_geom_angle_atom_site_label_1
_geom_angle_atom_site_label_2
_geom_angle_atom_site_label_3
_geom_angle_site_symmetry_1
_geom_angle_site_symmetry_3
_geom_angle
_geom_angle_publ_flag
N3 Cu1 N5 . . 94.41(6) yes
N3 Cu1 N6 . . 91.20(6) yes
N3 Cu1 N11 . . 93.76(6) yes
N3 Cu1 N21 . . 173.50(6) yes
N5 Cu1 N6 . . 97.30(6) yes
N5 Cu1 N11 . . 100.40(6) yes
N5 Cu1 N21 . . 89.92(6) yes
N6 Cu1 N11 . . 161.18(6) yes
N6 Cu1 N21 . . 93.05(6) yes
N11 Cu1 N21 . . 80.68(6) yes
C1 N1 C2 . . 123.50(17) no
Cu1 N3 C2 . . 161.09(14) no
C3 N4 C4 . 1_455 118.59(15) no
Cu1 N5 C3 . . 162.21(15) no
Cu1 N6 C4 . . 157.12(14) no
Cu1 N11 C12 . . 126.05(12) no
Cu1 N11 C16 . . 114.68(11) no
C12 N11 C16 . . 119.21(15) no
Cu1 N21 C22 . . 125.28(11) no
Cu1 N21 C26 . . 115.28(11) no
C22 N21 C26 . . 119.39(14) no
N1 C1 N2 . . 172.5(2) no
N1 C2 N3 . . 171.53(19) no
N4 C3 N5 . . 173.61(19) no
N4 C4 N6 1_655 . 173.99(18) no
N11 C12 C13 . . 123.22(16) no
C12 C13 C14 . . 116.93(16) no
C12 C13 C17 . . 121.15(16) no
C14 C13 C17 . . 121.91(16) no
C13 C14 C15 . . 120.47(17) no
C14 C15 C16 . . 119.11(17) no
N11 C16 C15 . . 120.98(16) no
N11 C16 C26 . . 114.85(15) no
C15 C16 C26 . . 124.17(16) no
N21 C22 C23 . . 123.04(15) no
C22 C23 C24 . . 117.29(16) no
C22 C23 C27 . . 120.44(16) no
C24 C23 C27 . . 122.27(16) no
C23 C24 C25 . . 120.01(17) no
C24 C25 C26 . . 119.09(16) no
N21 C26 C16 . . 114.51(15) no
N21 C26 C25 . . 121.13(15) no
C16 C26 C25 . . 124.36(16) no
N11 C12 H12 . . 118.42 no
C13 C12 H12 . . 118.36 no
C13 C14 H14 . . 119.70 no
C15 C14 H14 . . 119.83 no
C14 C15 H15 . . 120.40 no
C16 C15 H15 . . 120.49 no
C13 C17 H17A . . 109.45 no
C13 C17 H17B . . 109.51 no
C13 C17 H17C . . 109.46 no
H17A C17 H17B . . 109.44 no
H17A C17 H17C . . 109.50 no
H17B C17 H17C . . 109.47 no
N21 C22 H22 . . 118.45 no
C23 C22 H22 . . 118.51 no
C23 C24 H24 . . 119.99 no
C25 C24 H24 . . 120.00 no
C24 C25 H25 . . 120.41 no
C26 C25 H25 . . 120.49 no
C23 C27 H27A . . 109.50 no
C23 C27 H27B . . 109.42 no
C23 C27 H27C . . 109.49 no
H27A C27 H27B . . 109.47 no
H27A C27 H27C . . 109.49 no
H27B C27 H27C . . 109.47 no

loop_
_geom_bond_atom_site_label_1
_geom_bond_atom_site_label_2
_geom_bond_site_symmetry_1
_geom_bond_site_symmetry_2
_geom_bond_distance
_geom_bond_publ_flag
Cu1 N3 . . 1.9760(15) yes
Cu1 N5 . . 2.2468(16) yes
Cu1 N6 . . 1.9841(16) yes
Cu1 N11 . . 2.0157(15) yes
Cu1 N21 . . 2.0045(14) yes
N1 C1 . . 1.312(3) no
N1 C2 . . 1.294(2) no
N2 C1 . . 1.144(3) no
N3 C2 . . 1.155(2) no
N4 C3 . . 1.313(2) no
N4 C4 . 1_455 1.306(2) no
N5 C3 . . 1.154(2) no
N6 C4 . . 1.151(2) no
N11 C12 . . 1.340(2) no
N11 C16 . . 1.351(2) no
N21 C22 . . 1.337(2) no
N21 C26 . . 1.350(2) no
C12 C13 . . 1.392(2) no
C13 C14 . . 1.385(3) no
C13 C17 . . 1.502(3) no
C14 C15 . . 1.385(3) no
C15 C16 . . 1.387(3) no
C16 C26 . . 1.475(2) no
C22 C23 . . 1.392(2) no
C23 C24 . . 1.392(3) no
C23 C27 . . 1.505(2) no
C24 C25 . . 1.387(3) no
C25 C26 . . 1.389(3) no
C12 H12 . . .9507 no
C14 H14 . . .9500 no
C15 H15 . . .9501 no
C17 H17A . . .9803 no
C17 H17B . . .9807 no
C17 H17C . . .9795 no
C22 H22 . . .9499 no
C24 H24 . . .9501 no
C25 H25 . . .9499 no
C27 H27A . . .9799 no
C27 H27B . . .9802 no
C27 H27C . . .9806 no

loop_
_geom_contact_atom_site_label_1
_geom_contact_atom_site_label_2
_geom_contact_distance
_geom_contact_site_symmetry_2
_geom_contact_publ_flag
Cu1 N2 3.006(2) 4_554 no
Cu1 C1 3.428(2) 4_554 no
Cu1 H27A 3.6099 3_756 no
N1 C12 3.361(3) 4_555 no
N2 Cu1 3.006(2) 4_555 no
N2 C24 3.371(3) 2_755 no
N3 C1 3.385(3) 4_554 no
N4 C3 3.332(2) 3_656 no
N6 C22 3.411(2) 3_756 no
N11 C1 3.338(3) 4_554 no
N1 H14 2.5647 1_656 no
N1 H17C 2.8666 4_655 no
N1 H27C 2.8467 3_756 no
N2 H27B 2.8080 2_755 no
N2 H24 2.5085 2_755 no
N3 H12 2.5251 . no
N4 H15 2.6477 1_556 no
N4 H25 2.7047 1_556 no
N5 H27A 2.6818 3_756 no
N5 H22 2.7606 3_756 no
N6 H22 2.9195 3_756 no
N6 H22 2.5513 . no
C1 N11 3.338(3) 4_555 no
C1 Cu1 3.428(2) 4_555 no
C1 N3 3.385(3) 4_555 no
C1 C12 3.444(3) 4_555 no
C2 C12 3.571(2) 4_555 no
C2 C27 3.513(2) 3_756 no
C3 N4 3.332(2) 3_656 no
C3 C4 3.444(2) 3_756 no
C3 C17 3.329(3) 4_555 no
C4 C3 3.444(2) 3_756 no
C4 C22 3.572(2) 3_756 no
C12 C1 3.444(3) 4_554 no
C12 N1 3.361(3) 4_554 no
C12 C2 3.571(2) 4_554 no
C17 C3 3.329(3) 4_554 no
C22 N6 3.411(2) 3_756 no
C22 C24 3.558(3) 3_755 no
C22 C4 3.572(2) 3_756 no
C23 C25 3.512(2) 3_755 no
C24 C22 3.558(3) 3_755 no
C24 N2 3.371(3) 2_745 no
C25 C23 3.512(2) 3_755 no
C25 C25 3.327(2) 3_655 no
C27 C2 3.513(2) 3_756 no
C1 H14 3.0218 1_656 no
C2 H27C 2.9443 3_756 no
C2 H17C 2.7822 4_655 no
C3 H17B 2.9887 4_555 no
C3 H17A 2.9549 4_555 no
C3 H27A 2.9271 3_756 no
C15 H25 2.7711 . no
C16 H27B 2.9691 3_755 no
C25 H15 2.7684 . no
C26 H27B 3.0176 3_755 no
H12 N3 2.5251 . no
H12 H17B 2.3541 . no
H14 N1 2.5647 1_454 no
H14 C1 3.0218 1_454 no
H15 N4 2.6477 1_554 no
H15 C25 2.7684 . no
H15 H25 2.2287 . no
H17A C3 2.9549 4_554 no
H17B H12 2.3541 . no
H17B C3 2.9887 4_554 no
H17C N1 2.8666 4_454 no
H17C C2 2.7822 4_454 no
H22 N6 2.5513 . no
H22 H27A 2.3368 . no
H22 N5 2.7606 3_756 no
H22 N6 2.9195 3_756 no
H24 N2 2.5085 2_745 no
H25 N4 2.7047 1_554 no
H25 C15 2.7711 . no
H25 H15 2.2287 . no
H27A H22 2.3368 . no
H27A Cu1 3.6099 3_756 no
H27A N5 2.6818 3_756 no
H27A C3 2.9271 3_756 no
H27B N2 2.8080 2_745 no
H27B C16 2.9691 3_755 no
H27B C26 3.0176 3_755 no
H27C N1 2.8467 3_756 no
H27C C2 2.9443 3_756 no

loop_
_geom_hbond_atom_site_label_D
_geom_hbond_atom_site_label_H
_geom_hbond_atom_site_label_A
_geom_hbond_site_symmetry_A
_geom_hbond_distance_DH
_geom_hbond_distance_HA
_geom_hbond_distance_DA
_geom_hbond_angle_DHA
_geom_hbond_publ_flag
C12 H12 N3 . .95 2.53 3.066(2) 116 no
C14 H14 N1 1_454 .95 2.56 3.473(3) 160 no
C22 H22 N6 . .95 2.55 3.061(2) 114 no
C24 H24 N2 2_745 .95 2.51 3.371(3) 151 no

loop_
_geom_torsion_atom_site_label_1
_geom_torsion_atom_site_label_2
_geom_torsion_atom_site_label_3
_geom_torsion_atom_site_label_4
_geom_torsion
_geom_torsion_publ_flag
N3 Cu1 N6 C4 -59.7(4) no
N5 Cu1 N6 C4 -154.3(4) no
N21 Cu1 N6 C4 115.4(4) no
N3 Cu1 N11 C12 -.39(15) no
N3 Cu1 N11 C16 177.04(12) no
N5 Cu1 N11 C12 94.80(14) no
N5 Cu1 N11 C16 -87.77(12) no
N21 Cu1 N11 C12 -177.01(15) no
N21 Cu1 N11 C16 .43(12) no
N5 Cu1 N21 C22 -76.87(14) no
N5 Cu1 N21 C26 100.36(13) no
N6 Cu1 N21 C22 20.44(15) no
N6 Cu1 N21 C26 -162.34(12) no
N11 Cu1 N21 C22 -177.42(15) no
N11 Cu1 N21 C26 -.20(12) no
Cu1 N11 C12 C13 178.44(12) no
C16 N11 C12 C13 1.1(2) no
Cu1 N11 C16 C15 179.81(14) no
Cu1 N11 C16 C26 -.56(18) no
C12 N11 C16 C15 -2.6(3) no
C12 N11 C16 C26 177.06(14) no
Cu1 N21 C22 C23 178.07(12) no
C26 N21 C22 C23 1.0(2) no
Cu1 N21 C26 C16 -.04(19) no
Cu1 N21 C26 C25 -179.69(12) no
C22 N21 C26 C16 177.36(15) no
C22 N21 C26 C25 -2.3(2) no
N11 C12 C13 C17 -177.64(17) no
N11 C12 C13 C14 1.3(3) no
C12 C13 C14 C15 -2.3(3) no
C17 C13 C14 C15 176.62(19) no
C13 C14 C15 C16 1.0(3) no
C14 C15 C16 C26 -178.05(18) no
C14 C15 C16 N11 1.5(3) no
N11 C16 C26 C25 -179.97(17) no
C15 C16 C26 N21 -180.0(2) no
C15 C16 C26 C25 -.3(3) no
N11 C16 C26 N21 .4(2) no
N21 C22 C23 C24 1.2(3) no
N21 C22 C23 C27 -178.83(17) no
C22 C23 C24 C25 -1.9(3) no
C27 C23 C24 C25 178.04(18) no
C23 C24 C25 C26 .7(3) no
C24 C25 C26 N21 1.5(3) no
C24 C25 C26 C16 -178.14(17) no
